data_4101093
_journal_name_full 'Journal of the American Chemical Society'
_journal_paper_doi 10.1021/ja057808+
_journal_year 2006
_chemical_formula_sum 'C113 H132 N8 U Yb2'
_chemical_formula_weight 2186.38
_space_group_IT_number 15
_symmetry_cell_setting monoclinic
_symmetry_space_group_name_Hall '-C 2yc'
_symmetry_space_group_name_H-M 'C 1 2/c 1'
_cell_angle_alpha 90.00
_cell_angle_beta 93.279(3)
_cell_angle_gamma 90.00
_cell_formula_units_Z 4
_cell_length_a 25.246(4)
_cell_length_b 9.4223(13)
_cell_length_c 44.649(6)
_cell_measurement_temperature 141(2)
_cell_volume 10604(3)
_diffrn_ambient_temperature 141(2)
_exptl_crystal_density_diffrn 1.370
_cod_original_sg_symbol_H-M 'C 2/c'
_cod_database_code 4101093

loop_
_symmetry_equiv_pos_as_xyz
'x, y, z'
'-x, y, -z+1/2'
'x+1/2, y+1/2, z'
'-x+1/2, y+1/2, -z+1/2'
'-x, -y, -z'
'x, -y, z-1/2'
'-x+1/2, -y+1/2, -z'
'x+1/2, -y+1/2, z-1/2'

loop_
_atom_site_label
_atom_site_type_symbol
_atom_site_fract_x
_atom_site_fract_y
_atom_site_fract_z
_atom_site_U_iso_or_equiv
_atom_site_adp_type
_atom_site_occupancy
_atom_site_symmetry_multiplicity
_atom_site_calc_flag
_atom_site_refinement_flags
_atom_site_disorder_assembly
_atom_site_disorder_group
U1 U 0.133961(14) 0.07626(4) 0.161969(8) 0.04203(11) Uani 0.50 1 d P . .
Yb1 Yb -0.067549(15) 0.46650(5) 0.019402(8) 0.03884(11) Uani 0.50 1 d P . .
Yb2 Yb 0.135095(17) 1.02683(5) 0.159771(9) 0.04413(13) Uani 0.50 1 d P . .
C1 C 0.1976(4) 0.0647(10) 0.2131(2) 0.0500(10) Uani 0.50 1 d P . .
C2 C 0.1526(4) -0.0257(11) 0.2189(2) 0.0500(10) Uani 0.50 1 d P . .
C3 C 0.1077(4) 0.0540(10) 0.2187(2) 0.0500(10) Uani 0.50 1 d P . .
C4 C 0.1196(4) 0.2042(10) 0.2107(2) 0.0500(10) Uani 0.50 1 d P . .
C5 C 0.1789(4) 0.2046(10) 0.2106(2) 0.0500(10) Uani 0.50 1 d P . .
C6 C 0.2546(4) 0.0167(11) 0.2133(2) 0.0500(10) Uani 0.50 1 d P . .
C7 C 0.1557(4) -0.1845(10) 0.2260(2) 0.0500(10) Uani 0.50 1 d P . .
C8 C 0.0556(4) 0.0186(11) 0.2292(2) 0.0500(10) Uani 0.50 1 d P . .
C9 C 0.0905(4) 0.3469(11) 0.2138(2) 0.0500(10) Uani 0.50 1 d P . .
C10 C 0.2130(4) 0.3472(11) 0.2105(2) 0.0500(10) Uani 0.50 1 d P . .
C11 C 0.1408(4) -0.0215(11) 0.1040(2) 0.0604(12) Uani 0.50 1 d P . .
C12 C 0.0946(4) -0.1030(11) 0.1166(2) 0.0604(12) Uani 0.50 1 d P . .
C13 C 0.1111(4) -0.1837(11) 0.1399(2) 0.0604(12) Uani 0.50 1 d P . .
C14 C 0.1707(4) -0.1881(11) 0.1454(2) 0.0604(12) Uani 0.50 1 d P . .
C15 C 0.1891(4) -0.0891(11) 0.1225(2) 0.0604(12) Uani 0.50 1 d P . .
C16 C 0.1487(4) 0.0653(10) 0.0770(2) 0.0604(12) Uani 0.50 1 d P . .
C17 C 0.0392(4) -0.0918(11) 0.1002(2) 0.0604(12) Uani 0.50 1 d P . .
C18 C 0.0791(4) -0.2707(11) 0.1568(2) 0.0604(12) Uani 0.50 1 d P . .
C19 C 0.2057(4) -0.2812(11) 0.1632(2) 0.0604(12) Uani 0.50 1 d P . .
C20 C 0.2423(4) -0.0520(10) 0.1153(2) 0.0604(12) Uani 0.50 1 d P . .
C21 C 0.2091(3) 0.3614(9) 0.1423(2) 0.042(3) Uani 0.50 1 d P . .
C22 C 0.2704(3) 0.3271(10) 0.1370(2) 0.058(3) Uani 0.50 1 d P . .
C23 C 0.28383(19) 0.3330(5) 0.10545(11) 0.056(3) Uani 0.50 1 d PG . .
C24 C 0.3376(2) 0.3491(8) 0.10116(15) 0.081(4) Uani 0.50 1 d PG . .
C25 C 0.3550(3) 0.3613(12) 0.07229(17) 0.081(2) Uani 0.50 1 d PGU . .
C26 C 0.3187(4) 0.3575(11) 0.04773(13) 0.134(5) Uani 0.50 1 d PGU . .
C27 C 0.2649(3) 0.3414(10) 0.05202(12) 0.083(4) Uani 0.50 1 d PG . .
C28 C 0.2475(2) 0.3292(8) 0.08088(13) 0.085(4) Uani 0.50 1 d PG . .
N3 N 0.2284(3) 0.9903(8) 0.15149(15) 0.019(3) Uiso 0.25 1 d PG . .
C29 C 0.2599(3) 1.1084(8) 0.1468(2) 0.021(3) Uiso 0.25 1 d PG . .
C30 C 0.3146(3) 1.0934(12) 0.1459(3) 0.026(4) Uiso 0.25 1 d PG . .
C31 C 0.3377(3) 0.9604(14) 0.1497(3) 0.054(5) Uiso 0.25 1 d PG . .
C32 C 0.3063(4) 0.8423(11) 0.1544(3) 0.048(5) Uiso 0.25 1 d PG . .
C33 C 0.2516(3) 0.8573(8) 0.1553(2) 0.083(7) Uiso 0.25 1 d PG . .
N3' N 0.2287(3) 1.0129(7) 0.15632(15) 0.061(5) Uiso 0.25 1 d PG . .
C29' C 0.2605(3) 1.1335(8) 0.1569(2) 0.042(5) Uiso 0.25 1 d PG . .
C30' C 0.3138(3) 1.1226(11) 0.1509(3) 0.064(6) Uiso 0.25 1 d PG . .
C31' C 0.3353(3) 0.9911(13) 0.1444(3) 0.027(4) Uiso 0.25 1 d PG . .
C32' C 0.3035(3) 0.8705(10) 0.1439(3) 0.030(4) Uiso 0.25 1 d PG . .
C33' C 0.2502(3) 0.8814(8) 0.1498(2) 0.000(3) Uiso 0.25 1 d PG . .
N2 N 0.16248(14) 0.7875(4) 0.15313(7) 0.047(2) Uani 0.50 1 d PG . .
C34 C 0.21549(14) 0.7554(5) 0.14957(11) 0.028(2) Uani 0.50 1 d PG . .
C35 C 0.23091(18) 0.6155(5) 0.14545(15) 0.040(3) Uani 0.50 1 d PGU . .
C36 C 0.1933(2) 0.5076(4) 0.14491(15) 0.046(3) Uani 0.50 1 d PG . .
C37 C 0.1403(2) 0.5396(4) 0.14848(13) 0.042(3) Uani 0.50 1 d PG . .
C38 C 0.12488(15) 0.6796(4) 0.15259(11) 0.048(3) Uani 0.50 1 d PG . .
N1 N 0.06031(9) 0.8591(3) 0.16157(5) 0.037(2) Uani 0.50 1 d PG . .
C39 C 0.06919(10) 0.7146(3) 0.15802(5) 0.039(3) Uani 0.50 1 d PGU . .
C40 C 0.02724(12) 0.6195(3) 0.15892(6) 0.049(3) Uani 0.50 1 d PG . .
C41 C -0.02361(11) 0.6688(3) 0.16337(7) 0.038(3) Uani 0.50 1 d PG . .
C42 C -0.03249(9) 0.8132(3) 0.16693(7) 0.060(2) Uani 0.50 1 d PGU . .
C43 C 0.00946(9) 0.9084(3) 0.16603(5) 0.049(3) Uani 0.50 1 d PG . .
C44 C 0.10642(13) 0.9960(4) 0.21875(5) 0.1005(17) Uani 0.50 1 d PG . .
C45 C 0.09851(15) 1.1428(3) 0.21287(7) 0.1005(17) Uani 0.50 1 d PG . .
C46 C 0.14899(16) 1.2061(4) 0.20990(8) 0.1005(17) Uani 0.50 1 d PG . .
C47 C 0.18809(14) 1.0984(4) 0.21395(8) 0.1005(17) Uani 0.50 1 d PG . .
C48 C 0.16178(13) 0.9686(4) 0.21941(6) 0.1005(17) Uani 0.50 1 d PG . .
C49 C 0.06351(13) 0.8881(4) 0.22346(5) 0.1005(17) Uani 0.50 1 d PG . .
C50 C 0.04572(16) 1.2184(3) 0.21024(7) 0.1005(17) Uani 0.50 1 d PG . .
C51 C 0.15927(19) 1.3607(4) 0.20356(10) 0.1005(17) Uani 0.50 1 d PG . .
C52 C 0.24724(14) 1.1185(5) 0.21266(10) 0.1005(17) Uani 0.50 1 d PG . .
C53 C 0.18805(13) 0.8263(4) 0.22495(7) 0.1005(17) Uani 0.50 1 d PG . .
C54 C 0.10963(14) 1.0230(4) 0.09951(6) 0.0861(15) Uani 0.50 1 d PG . .
C55 C 0.15131(15) 1.1242(4) 0.10215(8) 0.0861(15) Uani 0.50 1 d PG . .
C56 C 0.13175(16) 1.2469(4) 0.11632(8) 0.0861(15) Uani 0.50 1 d PG . .
C57 C 0.07799(15) 1.2215(3) 0.12244(7) 0.0861(15) Uani 0.50 1 d PG . .
C58 C 0.06432(13) 1.0831(3) 0.11205(6) 0.0861(15) Uani 0.50 1 d PG . .
C59 C 0.11292(15) 0.8771(4) 0.08578(5) 0.0861(15) Uani 0.50 1 d PG . .
C60 C 0.20667(16) 1.1048(5) 0.09172(9) 0.0861(15) Uani 0.50 1 d PG . .
C61 C 0.16268(19) 1.3808(4) 0.12360(11) 0.0861(15) Uani 0.50 1 d PG . .
C62 C 0.04174(17) 1.3237(3) 0.13737(9) 0.0861(15) Uani 0.50 1 d PG . .
C63 C 0.01099(12) 1.0123(3) 0.11400(6) 0.0861(15) Uani 0.50 1 d PG . .
C64 C 0.0029(3) 0.1461(10) 0.14618(18) 0.042(3) Uani 0.50 1 d P . .
C65 C -0.0388(4) 0.0439(13) 0.1601(2) 0.071(4) Uani 0.50 1 d P . .
C66 C -0.07675(18) 0.1262(6) 0.18118(10) 0.059(3) Uani 0.50 1 d PG . .
C67 C -0.0700(2) 0.2657(6) 0.19082(13) 0.088(4) Uani 0.50 1 d PG . .
C68 C -0.1062(3) 0.3263(7) 0.20935(17) 0.078(4) Uani 0.50 1 d PG . .
C69 C -0.1491(3) 0.2474(10) 0.21824(16) 0.067(2) Uani 0.50 1 d PGU . .
C70 C -0.1559(2) 0.1080(10) 0.20860(14) 0.065(3) Uani 0.50 1 d PG . .
C71 C -0.1197(2) 0.0474(7) 0.19006(13) 0.075(2) Uani 0.50 1 d PGU . .
N6 N 0.02412(14) 0.5076(4) 0.03543(8) 0.041(2) Uani 0.50 1 d PG . .
C72 C 0.05738(17) 0.5772(5) 0.01649(10) 0.046(3) Uani 0.50 1 d PG . .
C73 C 0.11036(17) 0.5993(7) 0.02547(14) 0.064(2) Uani 0.50 1 d PGU . .
C74 C 0.13009(16) 0.5517(8) 0.05339(14) 0.0410(19) Uani 0.50 1 d PGU . .
C75 C 0.09683(19) 0.4821(8) 0.07233(11) 0.041(3) Uani 0.50 1 d PG . .
C76 C 0.04384(18) 0.4600(6) 0.06335(9) 0.0261(17) Uani 0.50 1 d PGU . .
N5 N -0.04576(15) 0.3746(4) 0.06764(8) 0.038(2) Uani 0.50 1 d PG . .
C77 C 0.00669(15) 0.3820(6) 0.07883(10) 0.048(3) Uani 0.50 1 d PG . .
C78 C 0.0221(2) 0.3145(8) 0.10562(12) 0.055(3) Uani 0.50 1 d PG . .
C79 C -0.0150(3) 0.2396(8) 0.12121(11) 0.048(3) Uani 0.50 1 d PG . .
C80 C -0.0675(3) 0.2323(7) 0.11001(12) 0.076(4) Uani 0.50 1 d PG . .
C81 C -0.08284(17) 0.2998(6) 0.08322(10) 0.060(4) Uani 0.50 1 d PG . .
N4 N -0.13925(8) 0.3577(2) 0.04327(5) 0.042(2) Uani 0.50 1 d PG . .
C82 C -0.13345(9) 0.2903(2) 0.07095(5) 0.033(2) Uani 0.50 1 d PG . .
C83 C -0.17610(11) 0.2186(3) 0.08223(5) 0.047(3) Uani 0.50 1 d PG . .
C84 C -0.22456(10) 0.2143(3) 0.06582(6) 0.074(4) Uani 0.50 1 d PG . .
C85 C -0.23036(9) 0.2817(3) 0.03814(6) 0.072(2) Uani 0.50 1 d PGU . .
C86 C -0.18770(8) 0.3534(2) 0.02686(5) 0.049(2) Uani 0.50 1 d PGU . .
C87 C -0.05441(13) 0.7560(3) 0.02236(8) 0.0610(11) Uani 0.50 1 d PG . .
C88 C -0.08443(12) 0.7197(2) 0.04717(7) 0.0610(11) Uani 0.50 1 d PG . .
C89 C -0.13539(11) 0.6744(2) 0.03592(6) 0.0610(11) Uani 0.50 1 d PG . .
C90 C -0.13688(12) 0.6828(3) 0.00413(6) 0.0610(11) Uani 0.50 1 d PG . .
C91 C -0.08683(14) 0.7332(3) -0.00426(7) 0.0610(11) Uani 0.50 1 d PG . .
C92 C 0.00203(14) 0.8094(3) 0.02397(10) 0.0610(11) Uani 0.50 1 d PG . .
C93 C -0.06548(13) 0.7277(3) 0.07982(7) 0.0610(11) Uani 0.50 1 d PG . .
C94 C -0.18013(11) 0.6259(2) 0.05449(6) 0.0610(11) Uani 0.50 1 d PG . .
C95 C -0.18348(13) 0.6447(3) -0.01704(6) 0.0610(11) Uani 0.50 1 d PG . .
C96 C -0.07090(16) 0.7582(4) -0.03590(8) 0.0610(11) Uani 0.50 1 d PG . .
C97 C -0.00272(11) 0.2876(4) -0.01119(7) 0.0731(13) Uani 0.50 1 d PG . .
C98 C -0.03593(13) 0.3565(4) -0.03346(6) 0.0731(13) Uani 0.50 1 d PG . .
C99 C -0.08881(12) 0.3102(3) -0.03021(5) 0.0731(13) Uani 0.50 1 d PG . .
C100 C -0.08829(11) 0.2127(3) -0.00595(6) 0.0731(13) Uani 0.50 1 d PG . .
C101 C -0.03509(11) 0.1987(3) 0.00580(7) 0.0731(13) Uani 0.50 1 d PG . .
C102 C 0.05657(11) 0.3058(4) -0.00643(9) 0.0731(13) Uani 0.50 1 d PG . .
C103 C -0.01813(15) 0.4608(4) -0.05650(7) 0.0731(13) Uani 0.50 1 d PG . .
C104 C -0.13710(14) 0.3565(4) -0.04922(5) 0.0731(13) Uani 0.50 1 d PG . .
C105 C -0.13594(11) 0.1371(3) 0.00535(6) 0.0731(13) Uani 0.50 1 d PG . .
C106 C -0.01624(11) 0.1057(3) 0.03180(8) 0.0731(13) Uani 0.50 1 d PG . .
C107 C -0.1821(6) 0.0080(15) 0.1148(3) 0.098(4) Uiso 0.50 1 d P . .
C108 C -0.1577(2) 0.0533(6) 0.14602(13) 0.068(3) Uiso 0.50 1 d PG . .
C109 C -0.1167(3) 0.1516(8) 0.14957(16) 0.090(4) Uiso 0.50 1 d PG . .
C110 C -0.1003(4) 0.1990(10) 0.17807(19) 0.110(5) Uiso 0.50 1 d PG . .
C111 C -0.1247(4) 0.1482(11) 0.20303(15) 0.098(4) Uiso 0.50 1 d PG . .
C112 C -0.1657(4) 0.0499(10) 0.19949(13) 0.077(4) Uiso 0.50 1 d PG . .
C113 C -0.1821(3) 0.0024(8) 0.17098(14) 0.067(3) Uiso 0.50 1 d PG . .
N7 N 0.0561(3) 0.1345(8) 0.15353(18) 0.056(3) Uani 0.50 1 d P . .
N8 N 0.1775(3) 0.2531(8) 0.14638(17) 0.052(3) Uani 0.50 1 d P . .

loop_
_atom_site_aniso_label
_atom_site_aniso_U_11
_atom_site_aniso_U_22
_atom_site_aniso_U_33
_atom_site_aniso_U_23
_atom_site_aniso_U_13
_atom_site_aniso_U_12
U1 0.03607(18) 0.0466(2) 0.04292(19) -0.00046(18) -0.00229(15) 0.00432(17)
Yb1 0.03210(19) 0.0491(2) 0.03576(19) -0.0052(2) 0.00623(16) -0.0036(2)
Yb2 0.0350(2) 0.0552(3) 0.0416(2) -0.0065(2) -0.00234(18) 0.0045(2)
C1 0.0475(16) 0.0569(19) 0.0462(16) 0.0044(17) 0.0080(14) -0.0019(16)
C2 0.0475(16) 0.0569(19) 0.0462(16) 0.0044(17) 0.0080(14) -0.0019(16)
C3 0.0475(16) 0.0569(19) 0.0462(16) 0.0044(17) 0.0080(14) -0.0019(16)
C4 0.0475(16) 0.0569(19) 0.0462(16) 0.0044(17) 0.0080(14) -0.0019(16)
C5 0.0475(16) 0.0569(19) 0.0462(16) 0.0044(17) 0.0080(14) -0.0019(16)
C6 0.0475(16) 0.0569(19) 0.0462(16) 0.0044(17) 0.0080(14) -0.0019(16)
C7 0.0475(16) 0.0569(19) 0.0462(16) 0.0044(17) 0.0080(14) -0.0019(16)
C8 0.0475(16) 0.0569(19) 0.0462(16) 0.0044(17) 0.0080(14) -0.0019(16)
C9 0.0475(16) 0.0569(19) 0.0462(16) 0.0044(17) 0.0080(14) -0.0019(16)
C10 0.0475(16) 0.0569(19) 0.0462(16) 0.0044(17) 0.0080(14) -0.0019(16)
C11 0.070(2) 0.049(2) 0.061(2) -0.0122(16) -0.0061(18) -0.0103(18)
C12 0.070(2) 0.049(2) 0.061(2) -0.0122(16) -0.0061(18) -0.0103(18)
C13 0.070(2) 0.049(2) 0.061(2) -0.0122(16) -0.0061(18) -0.0103(18)
C14 0.070(2) 0.049(2) 0.061(2) -0.0122(16) -0.0061(18) -0.0103(18)
C15 0.070(2) 0.049(2) 0.061(2) -0.0122(16) -0.0061(18) -0.0103(18)
C16 0.070(2) 0.049(2) 0.061(2) -0.0122(16) -0.0061(18) -0.0103(18)
C17 0.070(2) 0.049(2) 0.061(2) -0.0122(16) -0.0061(18) -0.0103(18)
C18 0.070(2) 0.049(2) 0.061(2) -0.0122(16) -0.0061(18) -0.0103(18)
C19 0.070(2) 0.049(2) 0.061(2) -0.0122(16) -0.0061(18) -0.0103(18)
C20 0.070(2) 0.049(2) 0.061(2) -0.0122(16) -0.0061(18) -0.0103(18)
C21 0.019(4) 0.017(4) 0.092(7) -0.025(5) 0.010(4) -0.011(4)
C22 0.028(5) 0.041(6) 0.109(8) 0.023(6) 0.027(5) 0.009(4)
C23 0.035(5) 0.049(6) 0.086(7) -0.007(6) 0.019(5) 0.030(5)
C24 0.054(6) 0.089(8) 0.103(8) -0.017(7) 0.037(6) -0.029(6)
C25 0.083(4) 0.082(4) 0.078(4) 0.003(3) 0.012(3) 0.003(3)
C26 0.145(9) 0.144(9) 0.117(8) -0.006(8) 0.057(7) 0.016(8)
C27 0.066(7) 0.098(9) 0.088(7) 0.039(7) 0.041(6) 0.024(7)
C28 0.113(7) 0.078(7) 0.072(6) 0.052(5) 0.065(5) 0.067(6)
N2 0.014(3) 0.044(4) 0.082(5) -0.025(4) 0.001(4) -0.017(3)
C34 0.035(4) 0.017(4) 0.031(4) 0.000(4) -0.015(4) 0.006(4)
C35 0.034(4) 0.037(5) 0.047(5) 0.011(4) -0.001(4) -0.028(4)
C36 0.042(5) 0.053(6) 0.042(5) 0.013(5) 0.001(4) -0.005(5)
C37 0.050(5) 0.044(5) 0.031(4) 0.000(5) 0.008(4) 0.016(5)
C38 0.032(5) 0.086(7) 0.026(4) -0.011(5) -0.005(4) -0.021(5)
N1 0.024(3) 0.062(5) 0.026(3) 0.002(4) 0.001(3) 0.007(4)
C39 0.007(4) 0.051(5) 0.057(5) 0.031(4) -0.002(3) -0.004(4)
C40 0.059(6) 0.051(6) 0.033(5) -0.013(5) -0.012(4) -0.013(5)
C41 0.030(4) 0.039(5) 0.046(5) -0.006(5) 0.008(4) 0.007(4)
C42 0.053(4) 0.069(4) 0.058(4) 0.000(3) 0.011(3) 0.007(3)
C43 0.041(5) 0.028(5) 0.077(7) -0.012(5) 0.009(5) -0.018(4)
C44 0.106(3) 0.109(3) 0.081(3) -0.015(3) -0.041(3) -0.003(3)
C45 0.106(3) 0.109(3) 0.081(3) -0.015(3) -0.041(3) -0.003(3)
C46 0.106(3) 0.109(3) 0.081(3) -0.015(3) -0.041(3) -0.003(3)
C47 0.106(3) 0.109(3) 0.081(3) -0.015(3) -0.041(3) -0.003(3)
C48 0.106(3) 0.109(3) 0.081(3) -0.015(3) -0.041(3) -0.003(3)
C49 0.106(3) 0.109(3) 0.081(3) -0.015(3) -0.041(3) -0.003(3)
C50 0.106(3) 0.109(3) 0.081(3) -0.015(3) -0.041(3) -0.003(3)
C51 0.106(3) 0.109(3) 0.081(3) -0.015(3) -0.041(3) -0.003(3)
C52 0.106(3) 0.109(3) 0.081(3) -0.015(3) -0.041(3) -0.003(3)
C53 0.106(3) 0.109(3) 0.081(3) -0.015(3) -0.041(3) -0.003(3)
C54 0.065(2) 0.112(3) 0.080(3) 0.012(3) -0.005(2) 0.011(2)
C55 0.065(2) 0.112(3) 0.080(3) 0.012(3) -0.005(2) 0.011(2)
C56 0.065(2) 0.112(3) 0.080(3) 0.012(3) -0.005(2) 0.011(2)
C57 0.065(2) 0.112(3) 0.080(3) 0.012(3) -0.005(2) 0.011(2)
C58 0.065(2) 0.112(3) 0.080(3) 0.012(3) -0.005(2) 0.011(2)
C59 0.065(2) 0.112(3) 0.080(3) 0.012(3) -0.005(2) 0.011(2)
C60 0.065(2) 0.112(3) 0.080(3) 0.012(3) -0.005(2) 0.011(2)
C61 0.065(2) 0.112(3) 0.080(3) 0.012(3) -0.005(2) 0.011(2)
C62 0.065(2) 0.112(3) 0.080(3) 0.012(3) -0.005(2) 0.011(2)
C63 0.065(2) 0.112(3) 0.080(3) 0.012(3) -0.005(2) 0.011(2)
C64 0.045(5) 0.044(5) 0.035(5) 0.013(5) -0.004(4) 0.016(5)
C65 0.032(5) 0.116(9) 0.066(6) 0.030(7) 0.002(5) -0.033(6)
C66 0.057(6) 0.078(7) 0.040(5) 0.021(5) -0.003(5) -0.015(6)
C67 0.058(6) 0.150(11) 0.059(6) -0.041(7) 0.022(5) -0.040(7)
C68 0.075(7) 0.082(8) 0.077(7) -0.014(7) -0.004(6) 0.047(6)
C69 0.059(4) 0.076(4) 0.067(4) 0.006(3) 0.019(3) -0.001(3)
C70 0.040(5) 0.101(8) 0.052(5) 0.051(5) -0.018(4) -0.021(6)
C71 0.073(4) 0.076(4) 0.075(4) 0.014(3) -0.008(3) 0.002(3)
N6 0.063(5) 0.037(4) 0.023(3) -0.022(3) -0.005(4) 0.002(4)
C72 0.040(5) 0.040(6) 0.061(5) 0.020(5) 0.022(4) -0.003(4)
C73 0.060(4) 0.059(4) 0.071(4) -0.005(3) 0.002(3) -0.010(3)
C74 0.036(3) 0.040(3) 0.048(3) 0.004(3) 0.009(3) -0.011(3)
C75 0.021(4) 0.053(6) 0.047(5) -0.010(5) 0.000(4) -0.009(4)
C76 0.027(3) 0.028(3) 0.024(3) 0.011(3) 0.006(2) 0.009(3)
N5 0.032(4) 0.066(5) 0.017(3) 0.000(4) -0.003(3) 0.018(4)
C77 0.036(5) 0.069(6) 0.038(5) 0.014(5) -0.003(4) 0.018(5)
C78 0.039(5) 0.037(6) 0.090(7) -0.003(6) -0.004(5) -0.006(5)
C79 0.026(4) 0.065(6) 0.054(5) 0.013(5) 0.021(4) -0.019(5)
C80 0.064(7) 0.084(8) 0.084(7) 0.011(7) 0.035(6) -0.009(7)
C81 0.032(5) 0.018(5) 0.133(9) 0.013(6) 0.033(5) 0.009(4)
N4 0.036(4) 0.022(4) 0.068(5) -0.027(4) 0.004(4) -0.015(3)
C82 0.026(4) 0.022(4) 0.051(5) -0.027(4) -0.002(4) -0.004(4)
C83 0.012(4) 0.068(6) 0.061(6) -0.022(5) 0.007(4) -0.004(4)
C84 0.064(7) 0.062(7) 0.092(8) -0.026(6) -0.018(6) -0.015(6)
C85 0.084(4) 0.075(4) 0.057(4) 0.005(3) -0.001(3) -0.002(3)
C86 0.040(3) 0.048(4) 0.059(4) -0.009(3) 0.007(3) -0.015(3)
C87 0.0514(19) 0.077(2) 0.0542(19) 0.006(2) -0.0001(16) 0.0045(19)
C88 0.0514(19) 0.077(2) 0.0542(19) 0.006(2) -0.0001(16) 0.0045(19)
C89 0.0514(19) 0.077(2) 0.0542(19) 0.006(2) -0.0001(16) 0.0045(19)
C90 0.0514(19) 0.077(2) 0.0542(19) 0.006(2) -0.0001(16) 0.0045(19)
C91 0.0514(19) 0.077(2) 0.0542(19) 0.006(2) -0.0001(16) 0.0045(19)
C92 0.0514(19) 0.077(2) 0.0542(19) 0.006(2) -0.0001(16) 0.0045(19)
C93 0.0514(19) 0.077(2) 0.0542(19) 0.006(2) -0.0001(16) 0.0045(19)
C94 0.0514(19) 0.077(2) 0.0542(19) 0.006(2) -0.0001(16) 0.0045(19)
C95 0.0514(19) 0.077(2) 0.0542(19) 0.006(2) -0.0001(16) 0.0045(19)
C96 0.0514(19) 0.077(2) 0.0542(19) 0.006(2) -0.0001(16) 0.0045(19)
C97 0.069(2) 0.081(3) 0.070(2) -0.005(2) 0.011(2) -0.008(2)
C98 0.069(2) 0.081(3) 0.070(2) -0.005(2) 0.011(2) -0.008(2)
C99 0.069(2) 0.081(3) 0.070(2) -0.005(2) 0.011(2) -0.008(2)
C100 0.069(2) 0.081(3) 0.070(2) -0.005(2) 0.011(2) -0.008(2)
C101 0.069(2) 0.081(3) 0.070(2) -0.005(2) 0.011(2) -0.008(2)
C102 0.069(2) 0.081(3) 0.070(2) -0.005(2) 0.011(2) -0.008(2)
C103 0.069(2) 0.081(3) 0.070(2) -0.005(2) 0.011(2) -0.008(2)
C104 0.069(2) 0.081(3) 0.070(2) -0.005(2) 0.011(2) -0.008(2)
C105 0.069(2) 0.081(3) 0.070(2) -0.005(2) 0.011(2) -0.008(2)
C106 0.069(2) 0.081(3) 0.070(2) -0.005(2) 0.011(2) -0.008(2)
N7 0.052(5) 0.031(4) 0.081(5) 0.023(4) -0.023(4) -0.002(4)
N8 0.062(5) 0.031(4) 0.063(5) 0.003(4) -0.003(4) 0.026(4)

loop_
_geom_bond_atom_site_label_1
_geom_bond_atom_site_label_2
_geom_bond_distance
_geom_bond_site_symmetry_2
_geom_bond_publ_flag
U1 Yb2 0.4771(6) 1_545 ?
U1 N7 2.054(8) . ?
U1 N8 2.135(8) . ?
U1 N3' 2.492(7) 1_545 ?
U1 C46 2.476(6) 1_545 ?
U1 C56 2.594(5) 1_545 ?
U1 C57 2.588(5) 1_545 ?
U1 N3 2.587(7) 1_545 ?
U1 C45 2.568(6) 1_545 ?
U1 C11 2.760(11) . ?
U1 C5 2.678(9) . ?
U1 C4 2.533(9) . ?
Yb1 C72 1.688(6) 5_565 ?
Yb1 C102 2.244(2) 5_565 ?
Yb1 C73 2.306(5) 5_565 ?
Yb1 N5 2.357(4) . ?
Yb1 N4 2.384(2) . ?
Yb1 N6 2.414(4) . ?
Yb1 C99 2.688(3) . ?
Yb1 C100 2.685(3) . ?
Yb1 C103 2.736(3) 5_565 ?
Yb1 C89 2.731(3) . ?
Yb1 C88 2.733(3) . ?
Yb1 C90 2.747(3) . ?
Yb2 U1 0.4771(6) 1_565 ?
Yb2 N7 2.240(8) 1_565 ?
Yb2 N2 2.382(4) . ?
Yb2 N3' 2.381(7) . ?
Yb2 C12 2.457(10) 1_565 ?
Yb2 C13 2.242(10) 1_565 ?
Yb2 C11 2.542(11) 1_565 ?
Yb2 C14 2.322(10) 1_565 ?
Yb2 C15 2.466(11) 1_565 ?
Yb2 N3 2.430(7) . ?
Yb2 N1 2.467(2) . ?
Yb2 N8 2.475(8) 1_565 ?
C1 C47 0.402(10) 1_545 ?
C1 C48 1.322(12) 1_545 ?
C1 C52 1.352(12) 1_545 ?
C1 C2 1.454(14) . ?
C1 C5 1.404(14) . ?
C1 C6 1.507(14) . ?
C1 C46 1.813(10) 1_545 ?
C1 Yb2 2.805(9) 1_545 ?
C2 C48 0.237(12) 1_545 ?
C2 C44 1.184(12) 1_545 ?
C2 C3 1.360(14) . ?
C2 C47 1.497(12) 1_545 ?
C2 C7 1.531(14) . ?
C2 C53 1.670(10) 1_545 ?
C2 Yb2 2.697(9) 1_545 ?
C3 C44 0.548(10) 1_545 ?
C3 C45 0.903(10) 1_545 ?
C3 C4 1.494(14) . ?
C3 C8 1.460(14) . ?
C3 C48 1.583(11) 1_545 ?
C3 C46 1.828(11) 1_545 ?
C3 C49 1.940(11) 1_545 ?
C3 Yb2 2.772(9) 1_545 ?
C4 C46 0.745(11) 1_545 ?
C4 C45 0.795(11) 1_545 ?
C4 C5 1.496(13) . ?
C4 C9 1.542(14) . ?
C4 C51 1.822(11) 1_545 ?
C4 C50 1.869(11) 1_545 ?
C4 C47 1.993(11) 1_545 ?
C4 C44 2.025(10) 1_545 ?
C4 Yb2 2.868(9) 1_545 ?
C5 C46 0.753(11) 1_545 ?
C5 C47 1.037(10) 1_545 ?
C5 C10 1.596(14) . ?
C5 C51 1.577(10) 1_545 ?
C5 C52 1.905(10) 1_545 ?
C5 Yb2 2.981(9) 1_545 ?
C6 C52 0.977(11) 1_545 ?
C6 C47 1.849(11) 1_545 ?
C7 C53 0.827(13) 1_545 ?
C7 C48 1.482(11) 1_545 ?
C8 C49 1.274(11) 1_545 ?
C8 C44 1.406(12) 1_545 ?
C8 C45 1.779(11) 1_545 ?
C9 C50 1.658(11) 1_545 ?
C9 C45 1.934(11) 1_545 ?
C9 C51 1.824(11) 1_545 ?
C9 C46 1.999(11) 1_545 ?
C10 C51 1.380(10) 1_545 ?
C10 C46 2.091(11) 1_545 ?
C11 C54 0.905(13) 1_545 ?
C11 C55 1.402(11) 1_545 ?
C11 C12 1.528(15) . ?
C11 C15 1.568(15) . ?
C11 C59 1.417(12) 1_545 ?
C11 C16 1.480(15) . ?
C11 Yb2 2.542(11) 1_545 ?
C12 C54 1.472(12) 1_545 ?
C12 C13 1.337(14) . ?
C12 C59 1.486(13) 1_545 ?
C12 C17 1.546(15) . ?
C12 C58 1.920(11) 1_545 ?
C12 Yb2 2.457(10) 1_545 ?
C13 C38 1.442(15) 1_545 ?
C13 N2 1.421(11) 1_545 ?
C13 C14 1.513(15) . ?
C13 C18 1.400(15) . ?
C13 C39 1.669(13) 1_545 ?
C13 N1 1.697(11) 1_545 ?
C13 Yb2 2.242(10) 1_545 ?
C14 N2 0.474(11) 1_545 ?
C14 C34 1.253(19) 1_545 ?
C14 C15 1.477(15) . ?
C14 C19 1.449(14) . ?
C14 C38 1.743(17) 1_545 ?
C14 Yb2 2.322(10) 1_545 ?
C15 C20 1.443(15) . ?
C15 N3 1.752(12) 1_545 ?
C15 C33' 1.93(5) 1_545 ?
C15 C34 1.989(17) 1_545 ?
C15 Yb2 2.466(11) 1_545 ?
C16 C55 1.249(12) 1_545 ?
C16 C54 1.500(13) 1_545 ?
C16 C60 1.613(13) 1_545 ?
C16 C56 2.504(11) 1_545 ?
C17 C63 1.378(12) 1_545 ?
C17 C58 1.833(11) 1_545 ?
C17 C54 2.083(13) 1_545 ?
C18 C39 0.293(14) 1_545 ?
C18 C38 1.27(2) 1_545 ?
C18 C40 1.675(13) 1_545 ?
C18 N1 1.334(11) 1_545 ?
C19 C34 0.75(2) 1_545 ?
C19 N2 1.325(11) 1_545 ?
C19 C35 1.426(18) 1_545 ?
C19 C33 1.79(4) 1_545 ?
C19 C38 2.10(2) 1_545 ?
C19 C36 2.166(15) 1_545 ?
C20 C33' 1.67(6) 1_545 ?
C20 N3 1.721(13) 1_545 ?
C20 C33 1.98(6) 1_545 ?
C20 N3' 1.981(13) 1_545 ?
C20 C32' 2.08(5) 1_545 ?
C20 C29 2.09(4) 1_545 ?
C21 N8 1.313(11) . ?
C21 C61 1.410(10) 1_545 ?
C21 C36 1.441(9) . ?
C21 C22 1.610(12) . ?
C22 C23 1.470(12) . ?
C23 C24 1.3900 . ?
C23 C28 1.3900 . ?
C23 C107 1.895(15) 3 ?
C24 C25 1.3900 . ?
C24 C107 1.702(16) 3 ?
C25 C26 1.3900 . ?
C26 C27 1.3900 . ?
C27 C28 1.3900 . ?
N3 C33' 1.169(10) . ?
N3 C29 1.3900 . ?
N3 C33 1.3900 . ?
N3 C20 1.721(13) 1_565 ?
N3 C29' 1.584(10) . ?
N3 C15 1.752(12) 1_565 ?
N3 U1 2.587(7) 1_565 ?
C29 C29' 0.508(14) . ?
C29 N3' 1.284(10) . ?
C29 C30' 1.369(12) . ?
C29 C30 1.3900 . ?
C29 C20 2.094(14) 1_565 ?
C30 C31' 1.100(16) . ?
C30 C31 1.3900 . ?
C30 C29' 1.525(13) . ?
C31 C32' 1.226(16) . ?
C31 C32 1.3900 . ?
C31 C30' 1.646(17) . ?
C32 C33 1.3900 . ?
C32 C33' 1.465(12) . ?
C32 C31' 1.654(17) . ?
C33 C34 1.339(10) . ?
C33 C32' 1.438(13) . ?
C33 N3' 1.578(10) . ?
C33 C20 1.983(14) 1_565 ?
C33 C19 1.793(14) 1_565 ?
N3' C29' 1.3900 . ?
N3' C33' 1.3900 . ?
N3' C20 1.981(13) 1_565 ?
N3' U1 2.492(7) 1_565 ?
C29' C30' 1.3900 . ?
C30' C31' 1.3900 . ?
C31' C32' 1.3900 . ?
C32' C33' 1.3900 . ?
C32' C20 2.081(15) 1_565 ?
C33' C34 1.476(9) . ?
C33' C20 1.668(14) 1_565 ?
C33' C15 1.932(14) 1_565 ?
N2 C14 0.474(11) 1_565 ?
N2 C19 1.325(11) 1_565 ?
N2 C34 1.3900 . ?
N2 C38 1.3900 . ?
N2 C13 1.421(11) 1_565 ?
N2 U1 2.848(4) 1_565 ?
C34 C19 0.751(11) 1_565 ?
C34 C14 1.253(11) 1_565 ?
C34 C35 1.3900 . ?
C34 C15 1.989(11) 1_565 ?
C35 C19 1.426(11) 1_565 ?
C35 C36 1.3900 . ?
C36 C37 1.3900 . ?
C36 C61 1.687(7) 1_545 ?
C36 C19 2.166(11) 1_565 ?
C37 C38 1.3900 . ?
C37 C61 1.965(6) 1_545 ?
C38 C18 1.271(11) 1_565 ?
C38 C13 1.442(11) 1_565 ?
C38 C39 1.478(5) . ?
C38 C14 1.743(11) 1_565 ?
C38 C19 2.101(11) 1_565 ?
N1 C39 1.3900 . ?
N1 C43 1.3900 . ?
N1 C18 1.334(11) 1_565 ?
N1 C13 1.697(11) 1_565 ?
N1 U1 2.764(3) 1_565 ?
C39 C18 0.293(11) 1_565 ?
C39 C40 1.3900 . ?
C39 C13 1.669(11) 1_565 ?
C40 C41 1.3900 . ?
C40 C18 1.675(11) 1_565 ?
C41 C42 1.3900 . ?
C42 C43 1.3900 . ?
C43 C65 1.775(11) 1_565 ?
C44 C3 0.548(10) 1_565 ?
C44 C2 1.184(10) 1_565 ?
C44 C8 1.406(10) 1_565 ?
C44 C45 1.4200 . ?
C44 C48 1.4200 . ?
C44 C49 1.5094 . ?
C44 C4 2.025(10) 1_565 ?
C44 U1 2.772(3) 1_565 ?
C45 C4 0.795(10) 1_565 ?
C45 C3 0.903(10) 1_565 ?
C45 C46 1.4200 . ?
C45 C50 1.5095 . ?
C45 C9 1.934(11) 1_565 ?
C45 C8 1.779(11) 1_565 ?
C45 U1 2.568(3) 1_565 ?
C46 C5 0.753(10) 1_565 ?
C46 C4 0.745(10) 1_565 ?
C46 C47 1.4200 . ?
C46 C51 1.5095 . ?
C46 C1 1.813(11) 1_565 ?
C46 C3 1.828(10) 1_565 ?
C46 C10 2.091(10) 1_565 ?
C46 C9 1.999(11) 1_565 ?
C46 U1 2.476(3) 1_565 ?
C47 C1 0.402(11) 1_565 ?
C47 C5 1.037(11) 1_565 ?
C47 C48 1.4200 . ?
C47 C2 1.497(11) 1_565 ?
C47 C52 1.5095 . ?
C47 C6 1.849(11) 1_565 ?
C47 C4 1.993(10) 1_565 ?
C47 U1 2.633(3) 1_565 ?
C48 C2 0.237(10) 1_565 ?
C48 C1 1.322(10) 1_565 ?
C48 C7 1.482(11) 1_565 ?
C48 C53 1.5095 . ?
C48 C3 1.583(10) 1_565 ?
C48 U1 2.810(3) 1_565 ?
C49 C8 1.274(10) 1_565 ?
C49 C3 1.940(10) 1_565 ?
C50 C9 1.658(10) 1_565 ?
C50 C4 1.869(10) 1_565 ?
C51 C10 1.380(10) 1_565 ?
C51 C5 1.577(11) 1_565 ?
C51 C4 1.822(10) 1_565 ?
C51 C9 1.824(10) 1_565 ?
C52 C6 0.977(11) 1_565 ?
C52 C1 1.352(10) 1_565 ?
C52 C5 1.905(10) 1_565 ?
C53 C7 0.827(10) 1_565 ?
C53 C2 1.670(11) 1_565 ?
C54 C11 0.905(11) 1_565 ?
C54 C12 1.472(11) 1_565 ?
C54 C16 1.500(11) 1_565 ?
C54 C55 1.4200 . ?
C54 C58 1.4200 . ?
C54 C59 1.5095 . ?
C54 C17 2.083(11) 1_565 ?
C54 U1 2.865(3) 1_565 ?
C55 C16 1.249(11) 1_565 ?
C55 C11 1.402(11) 1_565 ?
C55 C56 1.4200 . ?
C55 C60 1.5094 . ?
C55 U1 2.768(3) 1_565 ?
C56 C57 1.4200 . ?
C56 C61 1.5095 . ?
C56 N8 1.721(8) 1_565 ?
C56 C16 2.504(11) 1_565 ?
C56 U1 2.594(3) 1_565 ?
C57 C58 1.4200 . ?
C57 C62 1.5094 . ?
C57 N7 1.729(8) 1_565 ?
C57 C78 1.79(3) 1_565 ?
C57 U1 2.588(3) 1_565 ?
C58 C17 1.833(11) 1_565 ?
C58 C63 1.5095 . ?
C58 C12 1.920(11) 1_565 ?
C58 N7 1.937(9) 1_565 ?
C58 U1 2.759(3) 1_565 ?
C59 C12 1.486(11) 1_565 ?
C59 C11 1.417(11) 1_565 ?
C60 C16 1.613(12) 1_565 ?
C61 C21 1.410(10) 1_565 ?
C61 N8 1.606(8) 1_565 ?
C61 C36 1.687(11) 1_565 ?
C61 C37 1.965(11) 1_565 ?
C62 C78 1.48(2) 1_565 ?
C62 C79 1.76(2) 1_565 ?
C62 N7 1.949(8) 1_565 ?
C62 C64 1.990(10) 1_565 ?
C63 C17 1.378(11) 1_565 ?
C63 C64 1.931(9) 1_565 ?
C64 N7 1.369(11) . ?
C64 C79 1.472(9) . ?
C64 C65 1.580(14) . ?
C64 C63 1.931(10) 1_545 ?
C64 C62 1.990(10) 1_545 ?
C65 C66 1.584(12) . ?
C65 C43 1.775(13) 1_545 ?
C66 C110 0.912(12) . ?
C66 C67 1.3900 . ?
C66 C71 1.3900 . ?
C66 C109 1.704(8) . ?
C66 C111 1.612(11) . ?
C67 C110 1.119(8) . ?
C67 C68 1.3900 . ?
C67 C111 1.875(12) . ?
C68 C69 1.3900 . ?
C68 C110 1.853(10) . ?
C68 C111 1.760(12) . ?
C69 C111 1.328(11) . ?
C69 C70 1.3900 . ?
C70 C112 0.718(12) . ?
C70 C111 0.919(12) . ?
C70 C71 1.3900 . ?
C70 C113 2.030(10) . ?
C71 C111 1.123(11) . ?
C71 C112 1.258(10) . ?
C71 C110 1.612(10) . ?
C71 C113 1.800(9) . ?
C71 C109 2.063(9) . ?
N6 C103 1.007(5) 5_565 ?
N6 C98 1.319(5) 5_565 ?
N6 C72 1.3900 . ?
N6 C76 1.3900 . ?
N6 Yb1 2.750(4) 5_565 ?
C72 C98 1.142(6) 5_565 ?
C72 C73 1.3900 . ?
C72 C99 1.440(6) 5_565 ?
C72 Yb1 1.688(5) 5_565 ?
C72 C97 1.882(6) 5_565 ?
C73 C99 1.040(8) 5_565 ?
C73 C104 1.293(8) 5_565 ?
C73 C74 1.3900 . ?
C73 C98 1.977(6) 5_565 ?
C73 Yb1 2.306(6) 5_565 ?
C74 C104 0.904(8) 5_565 ?
C74 C75 1.3900 . ?
C74 C99 1.930(8) 5_565 ?
C75 C76 1.3900 . ?
C76 C103 1.024(6) 5_565 ?
C76 C77 1.405(6) . ?
N5 C77 1.3900 . ?
N5 C81 1.3900 . ?
C77 C78 1.3900 . ?
C77 C103 1.818(6) 5_565 ?
C78 C79 1.3900 . ?
C78 C62 1.478(6) 1_545 ?
C78 C57 1.790(7) 1_545 ?
C79 C80 1.3900 . ?
C79 C62 1.756(8) 1_545 ?
C80 C81 1.3900 . ?
C81 C82 1.364(5) . ?
N4 C82 1.3900 . ?
N4 C86 1.3900 . ?
C82 C83 1.3900 . ?
C83 C84 1.3900 . ?
C84 C85 1.3900 . ?
C85 C86 1.3900 . ?
C87 C102 0.918(7) 5_565 ?
C87 C88 1.4196 . ?
C87 C91 1.4201 . ?
C87 C92 1.5093 . ?
C87 C97 1.606(7) 5_565 ?
C88 C89 1.4197 . ?
C88 C93 1.5100 . ?
C88 C102 2.002(6) 5_565 ?
C89 C90 1.4203 . ?
C89 C94 1.5095 . ?
C90 C91 1.4200 . ?
C90 C95 1.5094 . ?
C90 C102 2.027(6) 5_565 ?
C91 C102 0.951(7) 5_565 ?
C91 C96 1.5096 . ?
C92 C97 1.079(7) 5_565 ?
C92 C101 1.611(8) 5_565 ?
C92 C98 1.821(8) 5_565 ?
C92 C102 1.962(6) 5_565 ?
C96 C102 1.997(6) 5_565 ?
C97 C92 1.079(6) 5_565 ?
C97 C101 1.4199 . ?
C97 C98 1.4203 . ?
C97 C102 1.5094 . ?
C97 C87 1.606(5) 5_565 ?
C97 C72 1.882(9) 5_565 ?
C97 Yb1 2.953(3) 5_565 ?
C98 C72 1.142(8) 5_565 ?
C98 N6 1.319(5) 5_565 ?
C98 C99 1.4199 . ?
C98 C103 1.5093 . ?
C98 C92 1.821(7) 5_565 ?
C98 C73 1.977(9) 5_565 ?
C98 Yb1 3.132(4) 5_565 ?
C99 C73 1.040(12) 5_565 ?
C99 C100 1.4200 . ?
C99 C72 1.440(7) 5_565 ?
C99 C104 1.5095 . ?
C99 C74 1.930(13) 5_565 ?
C100 C101 1.4199 . ?
C100 C105 1.5094 . ?
C101 C106 1.5097 . ?
C101 C92 1.611(5) 5_565 ?
C102 C91 0.951(8) 5_565 ?
C102 C87 0.918(8) 5_565 ?
C102 C96 1.997(9) 5_565 ?
C102 C92 1.962(8) 5_565 ?
C102 C90 2.027(5) 5_565 ?
C102 C88 2.002(7) 5_565 ?
C102 Yb1 2.244(4) 5_565 ?
C103 N6 1.007(5) 5_565 ?
C103 C76 1.024(13) 5_565 ?
C103 C77 1.818(12) 5_565 ?
C103 Yb1 2.736(4) 5_565 ?
C104 C74 0.904(16) 5_565 ?
C104 C73 1.293(5) 5_565 ?
C107 C108 1.550(16) . ?
C107 C24 1.70(6) 3_445 ?
C107 C23 1.895(15) 3_445 ?
C108 C109 1.3900 . ?
C108 C113 1.3900 . ?
C109 C110 1.3900 . ?
C110 C111 1.3900 . ?
C111 C112 1.3900 . ?
C112 C113 1.3900 . ?
N7 C57 1.729(10) 1_545 ?
N7 C58 1.937(10) 1_545 ?
N7 C62 1.949(8) 1_545 ?
N7 Yb2 2.240(8) 1_545 ?
N8 C61 1.606(9) 1_545 ?
N8 C56 1.721(9) 1_545 ?
N8 Yb2 2.475(8) 1_545 ?
